data_7126743
loop_
_publ_author_name
'Ward, Jas S.'
'Fiorini, Giorgia'
'Frontera, Antonio'
'Rissanen, Kari'

_publ_section_title
;
 Asymmetric [N-I-N]<sup>+</sup> halonium complexes.
;
_journal_issue 60
_journal_name_full 'Chemical communications (Cambridge, England)'
_journal_page_first 8428
_journal_page_last 8431
_journal_paper_doi 10.1039/d0cc02758h
_journal_volume 56
_journal_year 2020
_chemical_formula_moiety 'C12 H14 Ag N2, F6 P'
_chemical_formula_sum 'C12 H14 Ag F6 N2 P'
_chemical_formula_weight 439.09
_space_group_crystal_system triclinic
_space_group_IT_number 2
_space_group_name_Hall '-P 1'
_space_group_name_H-M_alt 'P -1'
_atom_sites_solution_hydrogens geom
_atom_sites_solution_primary dual
_audit_creation_date 2020-01-23
_audit_creation_method
;
Olex2 1.2
(compiled 2018.05.29 svn.r3508 for OlexSys, GUI svn.r5506)
;
_audit_update_record
;
2020-04-15 deposited with the CCDC.	2020-06-19 downloaded from the CCDC.
;
_cell_angle_alpha 72.296(5)
_cell_angle_beta 71.948(7)
_cell_angle_gamma 73.418(7)
_cell_formula_units_Z 2
_cell_length_a 8.4968(8)
_cell_length_b 9.1809(11)
_cell_length_c 10.9655(14)
_cell_measurement_reflns_used 2380
_cell_measurement_temperature 170
_cell_measurement_theta_max 30.999
_cell_measurement_theta_min 0.407
_cell_volume 757.33(16)
_computing_cell_refinement 'DENZO/SCALEPACK (Otwinowski & Minor, 1997)'
_computing_data_collection 'COLLECT (Nonius, 2001).'
_computing_data_reduction 'DENZO/SCALEPACK (Otwinowski & Minor, 1997)'
_computing_molecular_graphics 'Olex2 (Dolomanov et al., 2009)'
_computing_publication_material 'Olex2 (Dolomanov et al., 2009)'
_computing_structure_refinement 'ShelXL (Sheldrick, 2015)'
_computing_structure_solution 'ShelXT (Sheldrick, 2015)'
_diffrn_ambient_temperature 170
_diffrn_measured_fraction_theta_full 0.988
_diffrn_measured_fraction_theta_max 0.989
_diffrn_measurement_device_type 'Bruker APEX-II CCD'
_diffrn_measurement_method '\w scans'
_diffrn_radiation_monochromator graphite
_diffrn_radiation_type MoK\a
_diffrn_radiation_wavelength 0.71073
_diffrn_reflns_av_R_equivalents 0.0483
_diffrn_reflns_av_unetI/netI 0.0826
_diffrn_reflns_Laue_measured_fraction_full 0.988
_diffrn_reflns_Laue_measured_fraction_max 0.989
_diffrn_reflns_limit_h_max 10
_diffrn_reflns_limit_h_min -10
_diffrn_reflns_limit_k_max 11
_diffrn_reflns_limit_k_min -11
_diffrn_reflns_limit_l_max 14
_diffrn_reflns_limit_l_min -12
_diffrn_reflns_number 6348
_diffrn_reflns_point_group_measured_fraction_full 0.988
_diffrn_reflns_point_group_measured_fraction_max 0.989
_diffrn_reflns_theta_full 25.242
_diffrn_reflns_theta_max 27.099
_diffrn_reflns_theta_min 2.579
_diffrn_standards_number 0
_exptl_absorpt_coefficient_mu 1.496
_exptl_absorpt_correction_T_max 0.7462
_exptl_absorpt_correction_T_min 0.4758
_exptl_absorpt_correction_type multi-scan
_exptl_absorpt_process_details
'SADABS-2012/1 (Bruker,2012) was used for absorption correction. wR2(int) was 0.0868 before and 0.0644 after correction. The Ratio of minimum to maximum transmission is 0.6376. The \l/2 correction factor is 0.0015.'
_exptl_crystal_colour colourless
_exptl_crystal_colour_primary colourless
_exptl_crystal_density_diffrn 1.926
_exptl_crystal_description plate
_exptl_crystal_F_000 432
_exptl_crystal_size_max 0.21
_exptl_crystal_size_mid 0.12
_exptl_crystal_size_min 0.03
_refine_diff_density_max 0.736
_refine_diff_density_min -0.584
_refine_diff_density_rms 0.114
_refine_ls_extinction_method none
_refine_ls_goodness_of_fit_ref 1.035
_refine_ls_hydrogen_treatment constr
_refine_ls_matrix_type full
_refine_ls_number_parameters 234
_refine_ls_number_reflns 3300
_refine_ls_number_restraints 72
_refine_ls_restrained_S_all 1.041
_refine_ls_R_factor_all 0.0968
_refine_ls_R_factor_gt 0.0627
_refine_ls_shift/su_max 0.000
_refine_ls_shift/su_mean 0.000
_refine_ls_structure_factor_coef Fsqd
_refine_ls_weighting_details 'w=1/[\s^2^(Fo^2^)+(0.0652P)^2^+1.8802P] where P=(Fo^2^+2Fc^2^)/3'
_refine_ls_weighting_scheme calc
_refine_ls_wR_factor_gt 0.1463
_refine_ls_wR_factor_ref 0.1631
_reflns_Friedel_coverage 0.000
_reflns_number_gt 2295
_reflns_number_total 3300
_reflns_threshold_expression 'I > 2\s(I)'
_cod_data_source_file d0cc02758h2.cif
_cod_data_source_block 1e
_cod_depositor_comments 'Adding full bibliography for 7126741--7126748.cif.'
_cod_database_code 7126743
_shelxl_version_number 2014/6
_shelx_space_group_comment
;
The symmetry employed for this shelxl refinement is uniquely defined
by the following loop, which should always be used as a source of
symmetry information in preference to the above space-group names.
They are only intended as comments.
;
_shelx_estimated_absorpt_t_max 0.956
_shelx_estimated_absorpt_t_min 0.744
_olex2_refinement_description
;
1. Fixed Uiso
 At 1.2 times of:
  All C(H) groups, All C(H,H) groups
 At 1.5 times of:
  All C(H,H,H) groups
2. Uiso/Uaniso restraints and constraints
F63 \\sim P61 \\sim F65 \\sim F66 \\sim F67 \\sim F62 \\sim F64: within 1.7A
with sigma of 0.02 and sigma for terminal atoms of 0.04
P51 \\sim F55 \\sim F56 \\sim F54 \\sim F53 \\sim F52 \\sim F57: within 1.7A
with sigma of 0.02 and sigma for terminal atoms of 0.04
3. Others
 Sof(P51)=Sof(F52)=Sof(F53)=Sof(F54)=Sof(F55)=Sof(F56)=Sof(F57)=1-FVAR(1)
 Sof(P61)=Sof(F62)=Sof(F63)=Sof(F64)=Sof(F65)=Sof(F66)=Sof(F67)=FVAR(1)
4.a Free rotating group:
 P51(F52,F53,F54,F55,F56,F57), P61(F62,F63,F64,F65,F66,F67)
4.b Secondary CH2 refined with riding coordinates:
 C17(H17A,H17B)
4.c Aromatic/amide H refined with riding coordinates:
 C2(H2), C3(H3), C4(H4), C5(H5), C6(H6), C12(H12), C13(H13), C15(H15), C16(H16)
4.d Idealised Me refined as rotating group:
 C18(H18A,H18B,H18C)
;
_olex2_submission_special_instructions 'No special instructions were received'

loop_
_space_group_symop_operation_xyz
'x, y, z'
'-x, -y, -z'

loop_
_atom_site_label
_atom_site_type_symbol
_atom_site_fract_x
_atom_site_fract_y
_atom_site_fract_z
_atom_site_U_iso_or_equiv
_atom_site_adp_type
_atom_site_occupancy
_atom_site_site_symmetry_order
_atom_site_calc_flag
_atom_site_refinement_flags_posn
_atom_site_refinement_flags_adp
_atom_site_refinement_flags_occupancy
_atom_site_disorder_assembly
_atom_site_disorder_group
Ag1 Ag 0.63775(7) 0.60746(6) 0.39323(5) 0.0560(2) Uani 1 1 d . . . . .
P51 P 0.8629(6) 0.2271(6) 0.6888(6) 0.069(4) Uani 0.502(16) 1 d . U P A 1
F52 F 0.9627(17) 0.3602(12) 0.6764(10) 0.117(6) Uani 0.502(16) 1 d G U P A 1
F53 F 1.0160(10) 0.1602(15) 0.5742(9) 0.119(6) Uani 0.502(16) 1 d G U P A 1
F54 F 0.9584(14) 0.1087(9) 0.8007(9) 0.091(4) Uani 0.502(16) 1 d G U P A 1
F55 F 0.7632(17) 0.0941(13) 0.7012(9) 0.103(5) Uani 0.502(16) 1 d G U P A 1
F56 F 0.7100(9) 0.2941(16) 0.8034(10) 0.113(6) Uani 0.502(16) 1 d G U P A 1
F57 F 0.7675(15) 0.3456(10) 0.5769(10) 0.087(4) Uani 0.502(16) 1 d G U P A 1
P61 P 0.8594(5) 0.2345(5) 0.6840(5) 0.036(3) Uani 0.498(16) 1 d . U P A 2
F62 F 1.0458(8) 0.2578(18) 0.6753(10) 0.112(5) Uani 0.498(16) 1 d G U P A 2
F63 F 0.8532(16) 0.3675(9) 0.5470(6) 0.121(7) Uani 0.498(16) 1 d G U P A 2
F64 F 0.7716(15) 0.3687(9) 0.7674(8) 0.083(4) Uani 0.498(16) 1 d G U P A 2
F65 F 0.6731(9) 0.2113(19) 0.6927(10) 0.139(7) Uani 0.498(16) 1 d G U P A 2
F66 F 0.8657(15) 0.1016(8) 0.8210(7) 0.095(4) Uani 0.498(16) 1 d G U P A 2
F67 F 0.9473(16) 0.1003(9) 0.6006(9) 0.111(6) Uani 0.498(16) 1 d G U P A 2
N1 N 0.7433(6) 0.4868(7) 0.2385(6) 0.0485(13) Uani 1 1 d . . . . .
N11 N 0.5615(6) 0.7318(6) 0.5415(5) 0.0450(12) Uani 1 1 d . . . . .
C2 C 0.6729(9) 0.5194(8) 0.1376(7) 0.0525(16) Uani 1 1 d . . . . .
H2 H 0.5717 0.5973 0.1352 0.063 Uiso 1 1 calc R . . . .
C3 C 0.7428(9) 0.4434(9) 0.0375(8) 0.0595(19) Uani 1 1 d . . . . .
H3 H 0.6910 0.4701 -0.0339 0.071 Uiso 1 1 calc R . . . .
C4 C 0.8872(9) 0.3288(9) 0.0396(8) 0.060(2) Uani 1 1 d . . . . .
H4 H 0.9358 0.2751 -0.0293 0.073 Uiso 1 1 calc R . . . .
C5 C 0.9600(9) 0.2936(9) 0.1432(8) 0.0563(18) Uani 1 1 d . . . . .
H5 H 1.0596 0.2143 0.1484 0.068 Uiso 1 1 calc R . . . .
C6 C 0.8842(9) 0.3766(9) 0.2398(7) 0.0550(17) Uani 1 1 d . . . . .
H6 H 0.9354 0.3537 0.3110 0.066 Uiso 1 1 calc R . . . .
C12 C 0.4115(8) 0.8310(8) 0.5709(7) 0.0504(16) Uani 1 1 d . . . . .
H12 H 0.3337 0.8511 0.5185 0.060 Uiso 1 1 calc R . . . .
C13 C 0.3652(8) 0.9043(8) 0.6722(7) 0.0520(17) Uani 1 1 d . . . . .
H13 H 0.2576 0.9726 0.6892 0.062 Uiso 1 1 calc R . . . .
C14 C 0.4762(10) 0.8783(10) 0.7495(9) 0.066(2) Uani 1 1 d . . . . .
C15 C 0.6303(10) 0.7780(11) 0.7190(9) 0.071(2) Uani 1 1 d . . . . .
H15 H 0.7100 0.7564 0.7700 0.085 Uiso 1 1 calc R . . . .
C16 C 0.6688(8) 0.7100(9) 0.6165(7) 0.0545(17) Uani 1 1 d . . . . .
H16 H 0.7772 0.6435 0.5968 0.065 Uiso 1 1 calc R . . . .
C17 C 0.4370(13) 0.9396(14) 0.8744(11) 0.099(3) Uani 1 1 d . . . . .
H17A H 0.4217 0.8512 0.9527 0.119 Uiso 1 1 calc R . . . .
H17B H 0.5364 0.9769 0.8723 0.119 Uiso 1 1 calc R . . . .
C18 C 0.2896(15) 1.0643(13) 0.8905(12) 0.107(4) Uani 1 1 d . . . . .
H18A H 0.2964 1.1476 0.8094 0.160 Uiso 1 1 calc GR . . . .
H18B H 0.2846 1.1061 0.9642 0.160 Uiso 1 1 calc GR . . . .
H18C H 0.1875 1.0238 0.9090 0.160 Uiso 1 1 calc GR . . . .

loop_
_atom_site_aniso_label
_atom_site_aniso_U_11
_atom_site_aniso_U_22
_atom_site_aniso_U_33
_atom_site_aniso_U_23
_atom_site_aniso_U_13
_atom_site_aniso_U_12
Ag1 0.0618(4) 0.0559(4) 0.0488(4) -0.0252(3) -0.0002(2) -0.0110(2)
P51 0.069(7) 0.073(7) 0.069(8) -0.037(6) -0.027(6) 0.011(5)
F52 0.119(12) 0.109(11) 0.149(12) -0.006(9) -0.069(10) -0.053(9)
F53 0.119(10) 0.091(10) 0.102(10) -0.038(8) 0.038(8) -0.008(8)
F54 0.094(10) 0.102(8) 0.082(8) -0.032(7) -0.048(7) 0.011(7)
F55 0.135(12) 0.093(9) 0.108(10) -0.005(7) -0.058(9) -0.053(8)
F56 0.085(8) 0.124(13) 0.118(11) -0.071(10) -0.006(7) 0.019(8)
F57 0.147(12) 0.059(6) 0.068(8) -0.012(6) -0.070(8) 0.004(7)
P61 0.030(4) 0.047(5) 0.032(4) -0.010(4) -0.012(3) -0.003(3)
F62 0.060(7) 0.131(13) 0.137(12) -0.017(10) -0.016(7) -0.031(7)
F63 0.150(13) 0.114(11) 0.049(7) -0.021(7) -0.016(8) 0.042(9)
F64 0.110(10) 0.084(8) 0.048(6) -0.035(6) -0.021(6) 0.013(7)
F65 0.087(9) 0.177(17) 0.178(15) -0.061(14) -0.065(9) -0.009(10)
F66 0.078(9) 0.086(8) 0.090(9) 0.013(6) -0.024(7) -0.003(6)
F67 0.156(14) 0.083(9) 0.092(10) -0.050(8) -0.036(9) 0.016(9)
N1 0.043(3) 0.054(3) 0.049(3) -0.023(3) 0.001(2) -0.012(2)
N11 0.046(3) 0.051(3) 0.039(3) -0.019(2) -0.003(2) -0.010(2)
C2 0.051(4) 0.053(4) 0.054(4) -0.015(3) -0.014(3) -0.008(3)
C3 0.064(4) 0.065(5) 0.055(5) -0.023(4) -0.011(4) -0.016(4)
C4 0.056(4) 0.073(5) 0.058(5) -0.032(4) -0.002(3) -0.019(4)
C5 0.045(3) 0.061(4) 0.066(5) -0.034(4) -0.006(3) -0.005(3)
C6 0.057(4) 0.061(4) 0.052(4) -0.020(4) -0.013(3) -0.012(3)
C12 0.048(3) 0.047(4) 0.060(4) -0.020(3) -0.011(3) -0.010(3)
C13 0.046(3) 0.047(4) 0.062(5) -0.024(3) -0.004(3) -0.006(3)
C14 0.061(4) 0.075(5) 0.075(6) -0.042(5) -0.008(4) -0.019(4)
C15 0.059(4) 0.090(6) 0.078(6) -0.041(5) -0.024(4) -0.007(4)
C16 0.044(4) 0.065(4) 0.056(4) -0.025(4) -0.010(3) -0.006(3)
C17 0.094(7) 0.127(9) 0.090(8) -0.066(7) -0.014(6) -0.012(6)
C18 0.131(9) 0.098(8) 0.091(8) -0.051(7) -0.033(7) 0.012(7)

loop_
_atom_type_symbol
_atom_type_description
_atom_type_scat_dispersion_real
_atom_type_scat_dispersion_imag
_atom_type_scat_source
C C 0.0033 0.0016 'International Tables Vol C Tables 4.2.6.8 and 6.1.1.4'
H H 0.0000 0.0000 'International Tables Vol C Tables 4.2.6.8 and 6.1.1.4'
Ag Ag -0.8971 1.1015 'International Tables Vol C Tables 4.2.6.8 and 6.1.1.4'
F F 0.0171 0.0103 'International Tables Vol C Tables 4.2.6.8 and 6.1.1.4'
N N 0.0061 0.0033 'International Tables Vol C Tables 4.2.6.8 and 6.1.1.4'
P P 0.1023 0.0942 'International Tables Vol C Tables 4.2.6.8 and 6.1.1.4'

loop_
_geom_angle_atom_site_label_1
_geom_angle_atom_site_label_2
_geom_angle_atom_site_label_3
_geom_angle
_geom_angle_site_symmetry_1
_geom_angle_site_symmetry_3
_geom_angle_publ_flag
N1 Ag1 Ag1 102.43(14) . 2_666 ?
N11 Ag1 Ag1 82.99(14) . 2_666 ?
N11 Ag1 N1 173.39(19) . . ?
F53 P51 F52 90.0 . . ?
F54 P51 F52 90.0 . . ?
F54 P51 F53 90.0 . . ?
F54 P51 F57 180.0 . . ?
F55 P51 F52 180.0 . . ?
F55 P51 F53 90.0 . . ?
F55 P51 F54 90.0 . . ?
F55 P51 F56 90.0 . . ?
F55 P51 F57 90.0 . . ?
F56 P51 F52 90.0 . . ?
F56 P51 F53 180.0 . . ?
F56 P51 F54 90.0 . . ?
F56 P51 F57 90.0 . . ?
F57 P51 F52 90.0 . . ?
F57 P51 F53 90.0 . . ?
F63 P61 F62 90.0 . . ?
F63 P61 F64 90.0 . . ?
F63 P61 F66 180.0 . . ?
F63 P61 F67 90.0 . . ?
F64 P61 F62 90.0 . . ?
F65 P61 F62 180.0 . . ?
F65 P61 F63 90.0 . . ?
F65 P61 F64 90.0 . . ?
F65 P61 F66 90.0 . . ?
F65 P61 F67 90.0 . . ?
F66 P61 F62 90.0 . . ?
F66 P61 F64 90.0 . . ?
F66 P61 F67 90.0 . . ?
F67 P61 F62 90.0 . . ?
F67 P61 F64 180.0 . . ?
C2 N1 Ag1 121.9(5) . . ?
C6 N1 Ag1 120.2(5) . . ?
C6 N1 C2 118.0(6) . . ?
C12 N11 Ag1 125.9(5) . . ?
C16 N11 Ag1 118.1(4) . . ?
C16 N11 C12 116.0(6) . . ?
N1 C2 H2 119.2 . . ?
N1 C2 C3 121.6(7) . . ?
C3 C2 H2 119.2 . . ?
C2 C3 H3 119.8 . . ?
C2 C3 C4 120.4(7) . . ?
C4 C3 H3 119.8 . . ?
C3 C4 H4 120.7 . . ?
C5 C4 C3 118.6(7) . . ?
C5 C4 H4 120.7 . . ?
C4 C5 H5 121.0 . . ?
C4 C5 C6 118.0(7) . . ?
C6 C5 H5 121.0 . . ?
N1 C6 C5 123.5(7) . . ?
N1 C6 H6 118.3 . . ?
C5 C6 H6 118.3 . . ?
N11 C12 H12 118.2 . . ?
N11 C12 C13 123.6(7) . . ?
C13 C12 H12 118.2 . . ?
C12 C13 H13 120.2 . . ?
C12 C13 C14 119.6(6) . . ?
C14 C13 H13 120.2 . . ?
C13 C14 C17 125.7(7) . . ?
C15 C14 C13 117.0(7) . . ?
C15 C14 C17 117.0(8) . . ?
C14 C15 H15 119.8 . . ?
C16 C15 C14 120.5(8) . . ?
C16 C15 H15 119.8 . . ?
N11 C16 C15 123.3(6) . . ?
N11 C16 H16 118.3 . . ?
C15 C16 H16 118.3 . . ?
C14 C17 H17A 108.4 . . ?
C14 C17 H17B 108.4 . . ?
H17A C17 H17B 107.5 . . ?
C18 C17 C14 115.3(9) . . ?
C18 C17 H17A 108.4 . . ?
C18 C17 H17B 108.4 . . ?
C17 C18 H18A 109.5 . . ?
C17 C18 H18B 109.5 . . ?
C17 C18 H18C 109.5 . . ?
H18A C18 H18B 109.5 . . ?
H18A C18 H18C 109.5 . . ?
H18B C18 H18C 109.5 . . ?

loop_
_geom_bond_atom_site_label_1
_geom_bond_atom_site_label_2
_geom_bond_distance
_geom_bond_site_symmetry_2
_geom_bond_publ_flag
Ag1 Ag1 3.3593(11) 2_666 ?
Ag1 N1 2.131(5) . ?
Ag1 N11 2.102(5) . ?
P51 F52 1.6274 . ?
P51 F53 1.6273 . ?
P51 F54 1.6273 . ?
P51 F55 1.6269 . ?
P51 F56 1.6272 . ?
P51 F57 1.6273 . ?
P61 F62 1.6274 . ?
P61 F63 1.6272 . ?
P61 F64 1.6274 . ?
P61 F65 1.6271 . ?
P61 F66 1.6272 . ?
P61 F67 1.6273 . ?
N1 C2 1.333(9) . ?
N1 C6 1.330(9) . ?
N11 C12 1.349(8) . ?
N11 C16 1.345(9) . ?
C2 H2 0.9500 . ?
C2 C3 1.368(10) . ?
C3 H3 0.9500 . ?
C3 C4 1.370(11) . ?
C4 H4 0.9500 . ?
C4 C5 1.369(11) . ?
C5 H5 0.9500 . ?
C5 C6 1.381(10) . ?
C6 H6 0.9500 . ?
C12 H12 0.9500 . ?
C12 C13 1.369(10) . ?
C13 H13 0.9500 . ?
C13 C14 1.382(11) . ?
C14 C15 1.379(11) . ?
C14 C17 1.543(11) . ?
C15 H15 0.9500 . ?
C15 C16 1.357(10) . ?
C16 H16 0.9500 . ?
C17 H17A 0.9900 . ?
C17 H17B 0.9900 . ?
C17 C18 1.441(14) . ?
C18 H18A 0.9800 . ?
C18 H18B 0.9800 . ?
C18 H18C 0.9800 . ?
